data_4003025
loop_
_publ_author_name
'McCall, Kyle M.'
'Stoumpos, Constantinos C.'
'Kontsevoi, Oleg Y.'
'Alexander, Grant C. B.'
'Wessels, Bruce W.'
'Kanatzidis, Mercouri G.'

_publ_section_title
;
 From 0D Cs3Bi2I9 to 2D Cs3Bi2I6Cl3: Dimensional Expansion Induces a
 Direct Band Gap but Enhances Electron--Phonon Coupling
;
_journal_issue 7
_journal_name_full 'Chemistry of Materials'
_journal_page_first 2644
_journal_paper_doi 10.1021/acs.chemmater.9b00636
_journal_volume 31
_journal_year 2019
_chemical_formula_moiety '3(Cs), 2(Bi1 Cl1.5 I3)'
_chemical_formula_sum 'Bi2 Cl3 Cs3 I6'
_chemical_formula_weight 1684.44
_space_group_crystal_system trigonal
_space_group_IT_number 164
_space_group_name_Hall '-P 3 2"'
_space_group_name_H-M_alt 'P -3 m 1'
_symmetry_space_group_name_Hall '-P 3 2"'
_symmetry_space_group_name_H-M 'P -3 m 1'
_audit_creation_date 2018-12-06
_audit_creation_method
;
Olex2 1.2
(compiled 2018.05.29 svn.r3508 for OlexSys, GUI svn.r5506)
;
_cell_angle_alpha 90
_cell_angle_beta 90
_cell_angle_gamma 120
_cell_formula_units_Z 1
_cell_length_a 8.2432(17)
_cell_length_b 8.2432(17)
_cell_length_c 10.021(2)
_cell_measurement_reflns_used 2463
_cell_measurement_temperature 293(2)
_cell_measurement_theta_max 29.28
_cell_measurement_theta_min 3.50
_cell_volume 589.7(2)
_computing_molecular_graphics 'Olex2 (Dolomanov et al., 2009)'
_computing_publication_material 'Olex2 (Dolomanov et al., 2009)'
_computing_structure_refinement 'ShelXL (Sheldrick, 2015)'
_computing_structure_solution 'olex2.solve (Bourhis et al., 2015)'
_diffrn_ambient_temperature 293(2)
_diffrn_detector_area_resol_mean 7.9
_diffrn_detector_type 'Bruker SMART CCD 1K area detector'
_diffrn_measured_fraction_theta_full 1.000
_diffrn_measured_fraction_theta_max 0.999
_diffrn_measurement_device 'three-circle diffractometer'
_diffrn_measurement_device_type 'Bruker SMART CCD 1K area detector'
_diffrn_measurement_method '\w scans'
_diffrn_radiation_type MoK\a
_diffrn_radiation_wavelength 0.71073
_diffrn_reflns_av_R_equivalents 0.0313
_diffrn_reflns_av_unetI/netI 0.0214
_diffrn_reflns_Laue_measured_fraction_full 1.000
_diffrn_reflns_Laue_measured_fraction_max 0.999
_diffrn_reflns_limit_h_max 11
_diffrn_reflns_limit_h_min -11
_diffrn_reflns_limit_k_max 11
_diffrn_reflns_limit_k_min -10
_diffrn_reflns_limit_l_max 10
_diffrn_reflns_limit_l_min -14
_diffrn_reflns_number 5768
_diffrn_reflns_point_group_measured_fraction_full 1.000
_diffrn_reflns_point_group_measured_fraction_max 0.999
_diffrn_reflns_theta_full 26.000
_diffrn_reflns_theta_max 30.035
_diffrn_reflns_theta_min 2.032
_exptl_absorpt_coefficient_mu 27.642
_exptl_absorpt_correction_T_max 0.7460
_exptl_absorpt_correction_T_min 0.4127
_exptl_absorpt_correction_type multi-scan
_exptl_absorpt_process_details
;
SADABS-2016/2 (Bruker,2016/2) was used for absorption correction.
wR2(int) was 0.1167 before and 0.0435 after correction.
The Ratio of minimum to maximum transmission is 0.5532.
The \l/2 correction factor is Not present.
;
_exptl_crystal_density_diffrn 4.745
_exptl_crystal_description 'orange plate'
_exptl_crystal_F_000 700
_exptl_crystal_size_max 0.305
_exptl_crystal_size_mid 0.029
_exptl_crystal_size_min 0.025
_refine_diff_density_max 2.916
_refine_diff_density_min -2.641
_refine_diff_density_rms 0.405
_refine_ls_extinction_method none
_refine_ls_goodness_of_fit_ref 1.160
_refine_ls_hydrogen_treatment undef
_refine_ls_matrix_type full
_refine_ls_number_parameters 19
_refine_ls_number_reflns 696
_refine_ls_number_restraints 0
_refine_ls_restrained_S_all 1.160
_refine_ls_R_factor_all 0.0459
_refine_ls_R_factor_gt 0.0426
_refine_ls_shift/su_max 0.000
_refine_ls_shift/su_mean 0.000
_refine_ls_structure_factor_coef Fsqd
_refine_ls_weighting_details 'w=1/[\s^2^(Fo^2^)+(0.0645P)^2^+6.4922P] where P=(Fo^2^+2Fc^2^)/3'
_refine_ls_weighting_scheme calc
_refine_ls_wR_factor_gt 0.1206
_refine_ls_wR_factor_ref 0.1242
_reflns_Friedel_coverage 0.000
_reflns_number_gt 649
_reflns_number_total 696
_reflns_threshold_expression 'I > 2\s(I)'
_cod_data_source_file cm9b00636_si_002.cif
_cod_data_source_block Cs3Bi2Cl3I6
_cod_original_cell_volume 589.7(3)
_cod_database_code 4003025
_shelx_shelxl_version_number 2016/4
_shelx_space_group_comment
;
The symmetry employed for this shelxl refinement is uniquely defined
by the following loop, which should always be used as a source of
symmetry information in preference to the above space-group names.
They are only intended as comments.
;
_olex2_refinement_description
;
1. Others
 Fixed Sof: Cs1(0.16667) Cs2(0.08333)
;
_olex2_submission_special_instructions 'No special instructions were received'

loop_
_space_group_symop_operation_xyz
'x, y, z'
'-y, x-y, z'
'-x+y, -x, z'
'x-y, -y, -z'
'-x, -x+y, -z'
'y, x, -z'
'-x, -y, -z'
'y, -x+y, -z'
'x-y, x, -z'
'-x+y, y, z'
'x, x-y, z'
'-y, -x, z'

loop_
_atom_site_label
_atom_site_type_symbol
_atom_site_fract_x
_atom_site_fract_y
_atom_site_fract_z
_atom_site_U_iso_or_equiv
_atom_site_adp_type
_atom_site_occupancy
_atom_site_site_symmetry_order
_atom_site_calc_flag
_atom_site_refinement_flags_posn
_atom_site_refinement_flags_adp
_atom_site_refinement_flags_occupancy
Cs1 Cs 0.333333 0.666667 0.3107(2) 0.0656(6) Uani 1 6 d . . .
Bi2 Bi 0.333333 0.666667 0.83008(6) 0.0288(2) Uani 1 6 d S T P
Cs2 Cs 0.000000 0.000000 0.000000 0.0785(10) Uani 1 12 d . . .
I1 I 0.16470(7) 0.32940(14) 0.66812(10) 0.0617(4) Uani 1 2 d S T P
Cl1 Cl 0.500000 0.500000 1.000000 0.0635(17) Uani 1 4 d S T P

loop_
_atom_site_aniso_label
_atom_site_aniso_U_11
_atom_site_aniso_U_22
_atom_site_aniso_U_33
_atom_site_aniso_U_23
_atom_site_aniso_U_13
_atom_site_aniso_U_12
Cs1 0.0591(7) 0.0591(7) 0.0788(13) 0.000 0.000 0.0295(4)
Bi2 0.0291(3) 0.0291(3) 0.0281(4) 0.000 0.000 0.01455(14)
Cs2 0.0959(15) 0.0959(15) 0.0439(13) 0.000 0.000 0.0479(8)
I1 0.0657(6) 0.0449(6) 0.0676(8) -0.0225(5) -0.0113(2) 0.0224(3)
Cl1 0.087(4) 0.087(4) 0.049(3) 0.0145(10) -0.0145(10) 0.067(4)

loop_
_atom_type_symbol
_atom_type_description
_atom_type_scat_dispersion_real
_atom_type_scat_dispersion_imag
_atom_type_scat_source
Bi Bi -4.1077 10.2566 'International Tables Vol C Tables 4.2.6.8 and 6.1.1.4'
Cl Cl 0.1484 0.1585 'International Tables Vol C Tables 4.2.6.8 and 6.1.1.4'
Cs Cs -0.3680 2.1192 'International Tables Vol C Tables 4.2.6.8 and 6.1.1.4'
I I -0.4742 1.8119 'International Tables Vol C Tables 4.2.6.8 and 6.1.1.4'

loop_
_geom_angle_atom_site_label_1
_geom_angle_atom_site_label_2
_geom_angle_atom_site_label_3
_geom_angle
_geom_angle_site_symmetry_1
_geom_angle_site_symmetry_3
I1 Bi2 I1 91.80(4) 3_565 .
I1 Bi2 I1 91.80(4) 3_565 2_665
I1 Bi2 I1 91.80(4) . 2_665
I1 Bi2 Cl1 89.319(16) 3_565 3_565
I1 Bi2 Cl1 89.318(16) 2_665 .
I1 Bi2 Cl1 178.40(3) 3_565 .
I1 Bi2 Cl1 178.40(3) 2_665 3_565
I1 Bi2 Cl1 89.319(16) 3_565 2_665
I1 Bi2 Cl1 89.319(16) . .
I1 Bi2 Cl1 178.40(3) . 2_665
I1 Bi2 Cl1 89.319(16) 2_665 2_665
I1 Bi2 Cl1 89.319(16) . 3_565
Cl1 Bi2 Cl1 89.543(15) 2_665 3_565
Cl1 Bi2 Cl1 89.543(15) 3_565 .
Cl1 Bi2 Cl1 89.543(15) 2_665 .
Bi2 Cl1 Bi2 180.0 . 7_667

loop_
_geom_bond_atom_site_label_1
_geom_bond_atom_site_label_2
_geom_bond_distance
_geom_bond_site_symmetry_2
Bi2 I1 2.9032(10) 3_565
Bi2 I1 2.9033(10) .
Bi2 I1 2.9033(10) 2_665
Bi2 Cl1 2.9258(4) 3_565
Bi2 Cl1 2.9258(4) .
Bi2 Cl1 2.9258(4) 2_665
Cl1 Bi2 2.9258(4) 7_667
